data_8101039
loop_
_publ_author_name
'Santos, Regina H.A.'
'Malta, Val\'eria R.S.'
'De Simone, Carlos A.'
'Pereira, Mariano A.'
'Goulart, Mar\'ilia O.F.'
'De Abreu, F.C.'

_publ_section_title
;
Crystal structure of 4,9-diacetoxynaphtho[2,3-b]thiophen, C~16~H~12~O~4~S
;
_journal_issue 3
_journal_name_full 'Zeitschrift f\"ur Kristallographie - New Crystal Structures'
_journal_page_first 459
_journal_page_last 460
_journal_volume 216
_journal_year 2001
_chemical_formula_moiety 'C16 H12 O4 S1'
_chemical_formula_structural 'C16 H12 O4 S1'
_chemical_formula_sum 'C16 H12 O4 S'
_chemical_formula_weight 300.32
_space_group_IT_number 14
_symmetry_cell_setting monoclinic
_symmetry_space_group_name_Hall '-P 2ybc'
_symmetry_space_group_name_H-M 'P 1 21/c 1'
_cell_angle_alpha 90
_cell_angle_beta 99.528(7)
_cell_angle_gamma 90
_cell_formula_units_Z 2
_cell_length_a 9.2308(10)
_cell_length_b 5.3790(7)
_cell_length_c 14.1941(10)
_cell_volume 695.05(13)
_diffrn_ambient_temperature 243(2)
_exptl_crystal_density_diffrn 1.435
_refine_diff_density_rms 0.056
_refine_ls_R_factor_obs 0.0504
_refine_ls_wR_factor_obs 0.1404
_cod_original_sg_symbol_H-M 'P 21/c'
_cod_original_formula_sum 'C16 H12 O4 S1'
_cod_database_code 8101039

loop_
_symmetry_equiv_pos_as_xyz
'x, y, z'
'-x, y+1/2, -z+1/2'
'-x, -y, -z'
'x, -y-1/2, z-1/2'

loop_
_atom_site_label
_atom_site_type_symbol
_atom_site_fract_x
_atom_site_fract_y
_atom_site_fract_z
_atom_site_U_iso_or_equiv
_atom_site_adp_type
_atom_site_occupancy
_atom_site_symmetry_multiplicity
_atom_site_calc_flag
_atom_site_refinement_flags
_atom_site_disorder_assembly
_atom_site_disorder_group
C1 C 1.00961(19) 0.1804(3) 0.92869(12) 0.0437(4) Uani 1 4 d . . .
S1 S 1.26763(13) 0.0376(3) 0.87792(10) 0.0536(3) Uani 0.5 4 d P A 1
C3 C 1.12175(18) -0.0049(3) 0.95253(12) 0.0427(4) Uani 1 4 d . . .
O1 O 0.78547(15) 0.3689(2) 0.95961(10) 0.0571(4) Uani 1 4 d . . .
C5 C 0.89078(18) 0.1791(3) 0.97694(13) 0.0458(4) Uani 1 4 d . . .
O2 O 0.65996(15) 0.1592(3) 0.83648(10) 0.0587(4) Uani 1 4 d . . .
C7 C 0.5753(2) 0.5624(4) 0.87717(14) 0.0524(5) Uani 1 4 d . . .
H71 H 0.5169 0.5669 0.8146 0.068 Uiso 1 4 calc R A .
H72 H 0.6339 0.7105 0.8873 0.068 Uiso 1 4 calc R . .
H73 H 0.5121 0.5526 0.9244 0.068 Uiso 1 4 calc R . .
C8 C 0.67349(17) 0.3403(3) 0.88537(12) 0.0395(4) Uani 1 4 d . . .
C9 C 1.0542(6) 0.3579(11) 0.8434(4) 0.0339(11) Uani 0.5 4 d P A 1
H91 H 0.9977 0.4895 0.8151 0.044 Uiso 0.5 4 calc PR A 1
C10 C 1.1740(11) 0.2915(12) 0.8221(6) 0.0525(19) Uani 0.5 4 d P A 1
H101 H 1.2137 0.3788 0.7759 0.068 Uiso 0.5 4 calc PR A 1
C1A C 1.2312(5) -0.0175(9) 0.9130(4) 0.0497(10) Uani 0.5 4 d P A 2
H1A H 1.3033 -0.1384 0.9285 0.065 Uiso 0.5 4 calc PR A 2
C2A C 1.2391(5) 0.1749(11) 0.8388(3) 0.0487(8) Uani 0.5 4 d P A 2
H2A H 1.3179 0.176 0.8056 0.063 Uiso 0.5 4 calc PR A 2
C3A C 1.1245(13) 0.3609(14) 0.8178(7) 0.064(3) Uani 0.5 4 d P A 2
H3A H 1.1293 0.4837 0.7723 0.083 Uiso 0.5 4 calc PR A 2
C4A C 1.0151(6) 0.3504(12) 0.8645(4) 0.0326(9) Uani 0.5 4 d P A 2
H4A H 0.9396 0.4663 0.8517 0.042 Uiso 0.5 4 calc PR A 2

loop_
_atom_site_aniso_label
_atom_site_aniso_U_11
_atom_site_aniso_U_22
_atom_site_aniso_U_33
_atom_site_aniso_U_23
_atom_site_aniso_U_13
_atom_site_aniso_U_12
C1 0.0483(9) 0.0269(7) 0.0480(8) -0.0077(6) -0.0151(7) 0.0028(6)
S1 0.0517(6) 0.0564(8) 0.0537(7) -0.0042(6) 0.0116(5) -0.0040(5)
C3 0.0415(8) 0.0335(8) 0.0471(8) -0.0104(6) -0.0100(6) 0.0043(6)
O1 0.0588(8) 0.0349(7) 0.0648(8) -0.0180(6) -0.0274(6) 0.0190(5)
C5 0.0466(9) 0.0284(7) 0.0531(9) -0.0117(6) -0.0192(7) 0.0106(6)
O2 0.0603(8) 0.0464(8) 0.0596(8) -0.0146(6) -0.0187(6) 0.0056(6)
C7 0.0508(10) 0.0452(10) 0.0572(10) 0.0081(8) -0.0028(8) 0.0159(8)
C8 0.0394(8) 0.0335(7) 0.0417(8) 0.0013(6) -0.0044(6) 0.0026(6)
C9 0.033(3) 0.033(2) 0.038(3) -0.004(2) 0.0111(15) -0.012(2)
C10 0.086(6) 0.029(3) 0.036(2) 0.020(3) -0.008(3) -0.016(3)
C1A 0.047(2) 0.052(2) 0.051(2) -0.0048(19) 0.0113(17) -0.0038(18)
C2A 0.055(2) 0.052(3) 0.041(2) 0.003(2) 0.0146(17) -0.013(2)
C3A 0.114(9) 0.027(3) 0.039(3) 0.016(3) -0.022(4) -0.024(4)
C4A 0.032(2) 0.0308(16) 0.035(2) -0.0001(16) 0.0043(14) -0.0035(19)

loop_
_geom_bond_atom_site_label_1
_geom_bond_atom_site_label_2
_geom_bond_distance
_geom_bond_site_symmetry_2
_geom_bond_publ_flag
C1 C4A 1.298(6) . ?
C1 C5 1.386(3) . ?
C1 C3 1.436(2) . ?
C1 C9 1.647(6) . ?
S1 C10 1.735(6) . ?
S1 C3 1.860(2) . ?
C3 C1A 1.236(5) . ?
C3 C5 1.390(3) 3_757 ?
O1 C8 1.3572(18) . ?
O1 C5 1.4030(18) . ?
C5 C3 1.390(3) 3_757 ?
O2 C8 1.191(2) . ?
C7 C8 1.492(2) . ?
C9 C10 1.247(12) . ?
C1A C2A 1.487(6) . ?
C2A C3A 1.450(9) . ?
C3A C4A 1.298(13) . ?
